data_7227075
loop_
_publ_author_name
'Yang, Meng'
'Sun, Juan'
'Guo, Jianni'
'Sun, Guifang'
'Li, Licun'

_publ_section_title
;
 Cu--Ln compounds based on nitronyl nitroxide radicals: synthesis,
 structure, and magnetic and fluorescence properties
;
_journal_issue 48
_journal_name_full CrystEngComm
_journal_page_first 9345
_journal_paper_doi 10.1039/C6CE02049F
_journal_volume 18
_journal_year 2016
_chemical_formula_moiety 'C37 H22 Br Cu F30 N3 O13 Pr'
_chemical_formula_sum 'C37 H22 Br Cu F30 N3 O13 Pr'
_chemical_formula_weight 1570.94
_space_group_IT_number 14
_space_group_name_Hall '-P 2ybc'
_space_group_name_H-M_alt 'P 1 21/c 1'
_symmetry_cell_setting monoclinic
_symmetry_space_group_name_Hall '-P 2ybc'
_symmetry_space_group_name_H-M 'P 1 21/c 1'
_atom_sites_solution_hydrogens geom
_atom_sites_solution_primary direct
_atom_sites_solution_secondary difmap
_audit_creation_method SHELXL-97
_audit_update_record
;
2016-07-26 deposited with the CCDC.
2016-11-10 downloaded from the CCDC.
;
_cell_angle_alpha 90.00
_cell_angle_beta 100.899(4)
_cell_angle_gamma 90.00
_cell_formula_units_Z 4
_cell_length_a 14.802(2)
_cell_length_b 19.305(2)
_cell_length_c 18.193(2)
_cell_measurement_reflns_used 15508
_cell_measurement_temperature 113(2)
_cell_measurement_theta_max 27.5
_cell_measurement_theta_min 3.0
_cell_volume 5104.9(10)
_computing_cell_refinement 'CrystalClear-SM Expert 2.1 b42 (Rigaku, 2015)'
_computing_data_collection 'CrystalClear-SM Expert 2.1 b42 (Rigaku, 2015)'
_computing_data_reduction 'CrystalClear-SM Expert 2.1 b42 (Rigaku, 2015)'
_computing_molecular_graphics 'Bruker SHELXTL'
_computing_publication_material 'Bruker SHELXTL'
_computing_structure_refinement 'SHELXL-97 (Sheldrick, 1997)'
_computing_structure_solution 'SHELXS-97 (Sheldrick, 1990)'
_diffrn_ambient_temperature 113(2)
_diffrn_detector_area_resol_mean 28.5714
_diffrn_measured_fraction_theta_full 0.982
_diffrn_measured_fraction_theta_max 0.982
_diffrn_measurement_device_type 'CCD area detector'
_diffrn_measurement_method 'profile data from \w-scans'
_diffrn_radiation_monochromator graphite
_diffrn_radiation_source 'fine-focus sealed tube'
_diffrn_radiation_type MoK\a
_diffrn_radiation_wavelength 0.71073
_diffrn_reflns_av_R_equivalents 0.0433
_diffrn_reflns_av_sigmaI/netI 0.0346
_diffrn_reflns_limit_h_max 19
_diffrn_reflns_limit_h_min -19
_diffrn_reflns_limit_k_max 25
_diffrn_reflns_limit_k_min -23
_diffrn_reflns_limit_l_max 22
_diffrn_reflns_limit_l_min -23
_diffrn_reflns_number 59310
_diffrn_reflns_theta_full 27.63
_diffrn_reflns_theta_max 27.63
_diffrn_reflns_theta_min 3.01
_diffrn_standards_decay_% 0
_diffrn_standards_interval_count 0
_diffrn_standards_interval_time 0
_diffrn_standards_number 0
_exptl_absorpt_coefficient_mu 2.315
_exptl_absorpt_correction_T_max 0.587
_exptl_absorpt_correction_T_min 0.504
_exptl_absorpt_correction_type multi-scan
_exptl_absorpt_process_details SADABS
_exptl_crystal_colour green
_exptl_crystal_density_diffrn 2.044
_exptl_crystal_density_meas ?
_exptl_crystal_density_method 'not measured'
_exptl_crystal_description elongate
_exptl_crystal_F_000 3048
_exptl_crystal_size_max 0.35
_exptl_crystal_size_mid 0.25
_exptl_crystal_size_min 0.23
_refine_diff_density_max 1.493
_refine_diff_density_min -0.713
_refine_diff_density_rms 0.088
_refine_ls_extinction_method none
_refine_ls_goodness_of_fit_ref 1.020
_refine_ls_hydrogen_treatment mixed
_refine_ls_matrix_type full
_refine_ls_number_parameters 780
_refine_ls_number_reflns 11687
_refine_ls_number_restraints 0
_refine_ls_restrained_S_all 1.020
_refine_ls_R_factor_all 0.0343
_refine_ls_R_factor_gt 0.0268
_refine_ls_shift/su_max 0.001
_refine_ls_shift/su_mean 0.000
_refine_ls_structure_factor_coef Fsqd
_refine_ls_weighting_details 'calc w=1/[\s^2^(Fo^2^)+(0.0450P)^2^+0.0000P] where P=(Fo^2^+2Fc^2^)/3'
_refine_ls_weighting_scheme calc
_refine_ls_wR_factor_gt 0.0710
_refine_ls_wR_factor_ref 0.0725
_reflns_number_gt 9706
_reflns_number_total 11901
_reflns_threshold_expression >2sigma(I)
_cod_data_source_file c6ce02049f2.cif
_cod_data_source_block 8
_cod_depositor_comments
;
The following automatic conversions were performed:

'_symmetry_cell_setting' value 'Monoclinic' changed to 'monoclinic'
according to
/usr/data/users/saulius/crontab/automatic-downloads/rss-feeds/RSC/lib/dictionaries/cif_core.dic
dictionary named 'cif_core.dic' version 2.4.2 from 2011-04-26.

'_exptl_absorpt_correction_type' value 'Multi-scan' changed to
'multi-scan' according to
/usr/data/users/saulius/crontab/automatic-downloads/rss-feeds/RSC/lib/dictionaries/cif_core.dic
dictionary named 'cif_core.dic' version 2.4.2 from 2011-04-26.

'_exptl_crystal_density_meas' value 'not measured' was changed to '?'
- the value is perceived as not measured.

Automatic conversion script
Id: cif_fix_values 4268 2015-11-12 08:31:59Z antanas 

 Adding full bibliography for 7227070--7227077.cif.
;
_cod_original_sg_symbol_H-M 'P 21/c'
_cod_database_code 7227075

loop_
_symmetry_equiv_pos_as_xyz
'x, y, z'
'-x, y+1/2, -z+1/2'
'-x, -y, -z'
'x, -y-1/2, z-1/2'

loop_
_atom_site_label
_atom_site_type_symbol
_atom_site_fract_x
_atom_site_fract_y
_atom_site_fract_z
_atom_site_U_iso_or_equiv
_atom_site_adp_type
_atom_site_occupancy
_atom_site_symmetry_multiplicity
_atom_site_calc_flag
_atom_site_refinement_flags
Pr1 Pr -0.816200(8) 0.212867(6) -0.457089(7) 0.01152(4) Uani 1 1 d .
Br2 Br -0.575959(19) 0.090453(14) -0.038739(15) 0.02437(7) Uani 1 1 d .
Cu1 Cu -0.46252(2) 0.264830(16) -0.260196(18) 0.01886(7) Uani 1 1 d .
F26 F -0.50773(12) 0.20792(9) -0.52374(10) 0.0360(4) Uani 1 1 d .
F30 F -0.18298(10) 0.16250(9) -0.21728(11) 0.0367(4) Uani 1 1 d .
F29 F -0.26700(11) 0.08780(9) -0.17505(10) 0.0358(4) Uani 1 1 d .
F28 F -0.22440(12) 0.06957(9) -0.27960(11) 0.0430(5) Uani 1 1 d .
F18 F -0.67127(14) 0.05471(10) -0.26386(10) 0.0421(5) Uani 1 1 d .
F4 F -0.92487(13) -0.07394(9) -0.49296(11) 0.0402(4) Uani 1 1 d .
F6 F -0.86659(17) -0.02019(10) -0.57451(11) 0.0551(6) Uani 1 1 d .
F5 F -0.77951(13) -0.06106(10) -0.47623(14) 0.0580(6) Uani 1 1 d .
F25 F -0.38157(16) 0.26375(15) -0.49466(13) 0.0690(7) Uani 1 1 d .
F15 F -0.53818(15) 0.05387(13) -0.57075(12) 0.0622(7) Uani 1 1 d .
F27 F -0.37893(17) 0.15417(15) -0.50972(12) 0.0790(9) Uani 1 1 d .
F17 F -0.60799(15) -0.01688(9) -0.32850(10) 0.0455(5) Uani 1 1 d .
F16 F -0.53482(13) 0.07339(10) -0.28007(11) 0.0467(5) Uani 1 1 d .
F23 F -0.20107(14) 0.39581(14) -0.26587(16) 0.0750(8) Uani 1 1 d .
F19 F -0.66861(10) 0.42536(8) -0.37206(10) 0.0295(4) Uani 1 1 d .
F8 F -1.15526(12) 0.23594(11) -0.46926(11) 0.0416(5) Uani 1 1 d .
F24 F -0.22891(15) 0.34155(14) -0.36856(16) 0.0728(8) Uani 1 1 d .
F22 F -0.26175(16) 0.45115(15) -0.3613(2) 0.1023(12) Uani 1 1 d .
F2 F -1.01693(11) 0.09162(9) -0.27849(10) 0.0329(4) Uani 1 1 d .
F20 F -0.61463(11) 0.47519(8) -0.26747(9) 0.0280(4) Uani 1 1 d .
F7 F -1.15858(12) 0.22135(10) -0.58627(11) 0.0425(5) Uani 1 1 d .
F12 F -0.81590(12) 0.44938(9) -0.56689(11) 0.0376(4) Uani 1 1 d .
F13 F -0.62928(15) 0.12016(9) -0.64135(10) 0.0429(5) Uani 1 1 d .
F1 F -0.88459(12) 0.12102(8) -0.21620(9) 0.0305(4) Uani 1 1 d .
F10 F -0.95842(13) 0.47685(9) -0.58787(11) 0.0456(5) Uani 1 1 d .
F21 F -0.57238(11) 0.50908(8) -0.36824(10) 0.0307(4) Uani 1 1 d .
F3 F -0.91335(12) 0.01437(8) -0.24527(9) 0.0307(4) Uani 1 1 d .
F9 F -1.19026(11) 0.32066(10) -0.54506(11) 0.0434(5) Uani 1 1 d .
F11 F -0.87936(15) 0.48271(9) -0.47628(11) 0.0463(5) Uani 1 1 d .
F14 F -0.67527(18) 0.02126(11) -0.61258(12) 0.0640(7) Uani 1 1 d .
O1 O -0.80340(12) 0.28881(9) -0.33855(9) 0.0165(4) Uani 1 1 d .
O13 O -0.38269(12) 0.18544(9) -0.23336(11) 0.0229(4) Uani 1 1 d .
O9 O -0.66916(12) 0.28084(9) -0.43945(10) 0.0193(4) Uani 1 1 d .
H9A H -0.6295 0.2584 -0.4581 0.029 Uiso 1 1 d R
H9B H -0.6792 0.3197 -0.4614 0.029 Uiso 1 1 d R
O4 O -0.85734(11) 0.09301(9) -0.49476(10) 0.0180(4) Uani 1 1 d .
O10 O -0.53656(12) 0.34739(9) -0.28357(11) 0.0235(4) Uani 1 1 d .
O7 O -0.70628(11) 0.15828(9) -0.52995(9) 0.0174(4) Uani 1 1 d .
O6 O -0.84569(11) 0.33662(9) -0.49147(9) 0.0173(4) Uani 1 1 d .
O2 O -0.85403(11) 0.26040(9) -0.09757(9) 0.0164(3) Uani 1 1 d .
O5 O -0.98073(11) 0.23545(9) -0.48950(10) 0.0178(4) Uani 1 1 d .
O8 O -0.69955(11) 0.14508(9) -0.37359(9) 0.0170(4) Uani 1 1 d .
O12 O -0.48962(12) 0.22851(10) -0.37764(11) 0.0247(4) Uani 1 1 d .
O11 O -0.35467(12) 0.31400(10) -0.28160(12) 0.0293(5) Uani 1 1 d .
O3 O -0.88807(12) 0.15444(9) -0.36051(10) 0.0192(4) Uani 1 1 d .
N1 N -0.83793(13) 0.29505(10) -0.27898(11) 0.0130(4) Uani 1 1 d .
N2 N -0.86204(13) 0.28168(10) -0.16521(11) 0.0128(4) Uani 1 1 d .
N3 N -0.56041(14) 0.22493(10) -0.21000(12) 0.0160(4) Uani 1 1 d .
C7 C -0.91258(16) 0.34684(12) -0.27362(13) 0.0153(5) Uani 1 1 d .
C9 C -0.98313(18) 0.34912(15) -0.34542(14) 0.0247(6) Uani 1 1 d .
H9C H -0.9558 0.3687 -0.3845 0.037 Uiso 1 1 calc R
H9D H -1.0344 0.3771 -0.3382 0.037 Uiso 1 1 calc R
H9E H -1.0040 0.3030 -0.3591 0.037 Uiso 1 1 calc R
C10 C -0.86367(19) 0.41651(13) -0.25880(17) 0.0250(6) Uani 1 1 d .
H10A H -0.8228 0.4152 -0.2111 0.037 Uiso 1 1 calc R
H10B H -0.9084 0.4525 -0.2586 0.037 Uiso 1 1 calc R
H10C H -0.8291 0.4257 -0.2974 0.037 Uiso 1 1 calc R
C27 C -0.61679(19) 0.05015(13) -0.31437(15) 0.0230(6) Uani 1 1 d .
C35 C -0.35228(18) 0.16064(14) -0.35516(17) 0.0261(6) Uani 1 1 d .
H35 H -0.3116 0.1371 -0.3794 0.031 Uiso 1 1 calc R
C36 C -0.33789(16) 0.15763(13) -0.27777(16) 0.0217(6) Uani 1 1 d .
C34 C -0.42486(18) 0.19716(14) -0.39877(16) 0.0249(6) Uani 1 1 d .
C37 C -0.25247(18) 0.11821(14) -0.23720(17) 0.0260(6) Uani 1 1 d .
C17 C -0.85942(19) -0.02954(14) -0.50116(16) 0.0258(6) Uani 1 1 d .
C33 C -0.4232(2) 0.20451(19) -0.48228(19) 0.0375(8) Uani 1 1 d .
C32 C -0.2627(2) 0.39136(18) -0.3316(2) 0.0485(10) Uani 1 1 d .
C13 C -0.92672(18) 0.07901(13) -0.27055(15) 0.0209(5) Uani 1 1 d .
C19 C -1.03236(17) 0.28393(13) -0.51831(14) 0.0188(5) Uani 1 1 d .
C21 C -0.91462(18) 0.37028(13) -0.52253(13) 0.0173(5) Uani 1 1 d .
C8 C -0.94829(16) 0.31689(12) -0.20525(13) 0.0142(5) Uani 1 1 d .
C20 C -1.00658(17) 0.34920(14) -0.53872(14) 0.0204(5) Uani 1 1 d .
H20 H -1.0511 0.3794 -0.5635 0.024 Uiso 1 1 calc R
C3 C -0.60781(17) 0.15667(12) -0.11607(14) 0.0167(5) Uani 1 1 d .
C30 C -0.43119(17) 0.41521(13) -0.33597(15) 0.0207(5) Uani 1 1 d .
H30 H -0.4245 0.4548 -0.3636 0.025 Uiso 1 1 calc R
C2 C -0.69657(16) 0.18297(12) -0.13251(14) 0.0158(5) Uani 1 1 d .
H2 H -0.7411 0.1697 -0.1055 0.019 Uiso 1 1 calc R
C12 C -0.98031(18) 0.37014(13) -0.15539(14) 0.0202(5) Uani 1 1 d .
H12A H -1.0004 0.3473 -0.1144 0.030 Uiso 1 1 calc R
H12B H -1.0304 0.3961 -0.1836 0.030 Uiso 1 1 calc R
H12C H -0.9305 0.4010 -0.1363 0.030 Uiso 1 1 calc R
C6 C -0.80441(15) 0.26626(12) -0.21201(13) 0.0125(4) Uani 1 1 d .
C29 C -0.51491(17) 0.40100(13) -0.31604(14) 0.0176(5) Uani 1 1 d .
C16 C -0.86527(17) 0.03893(13) -0.45972(15) 0.0198(5) Uani 1 1 d .
C14 C -0.89442(17) 0.09160(13) -0.34471(15) 0.0192(5) Uani 1 1 d .
C5 C -0.64620(16) 0.24910(12) -0.22885(14) 0.0160(5) Uani 1 1 d .
H5 H -0.6598 0.2799 -0.2688 0.019 Uiso 1 1 calc R
C28 C -0.59260(17) 0.45370(13) -0.33112(14) 0.0189(5) Uani 1 1 d .
C4 C -0.54084(16) 0.17815(12) -0.15422(14) 0.0167(5) Uani 1 1 d .
H4 H -0.4816 0.1602 -0.1414 0.020 Uiso 1 1 calc R
C24 C -0.65765(17) 0.10587(13) -0.51804(15) 0.0199(5) Uani 1 1 d .
C22 C -0.8921(2) 0.44557(14) -0.53911(17) 0.0272(6) Uani 1 1 d .
C1 C -0.71614(16) 0.23028(12) -0.19142(13) 0.0141(5) Uani 1 1 d .
C18 C -1.13533(18) 0.26599(15) -0.52980(16) 0.0260(6) Uani 1 1 d .
C25 C -0.63061(17) 0.06962(14) -0.45067(15) 0.0215(5) Uani 1 1 d .
H25 H -0.5963 0.0292 -0.4504 0.026 Uiso 1 1 calc R
C15 C -0.88036(18) 0.03339(14) -0.38648(15) 0.0225(5) Uani 1 1 d .
H15 H -0.8811 -0.0103 -0.3650 0.027 Uiso 1 1 calc R
C26 C -0.65381(17) 0.09250(13) -0.38431(14) 0.0196(5) Uani 1 1 d .
C23 C -0.62429(19) 0.07541(14) -0.58615(16) 0.0248(6) Uani 1 1 d .
C11 C -1.02002(17) 0.26007(14) -0.22635(15) 0.0198(5) Uani 1 1 d .
H11A H -1.0000 0.2286 -0.2609 0.030 Uiso 1 1 calc R
H11B H -1.0776 0.2805 -0.2493 0.030 Uiso 1 1 calc R
H11C H -1.0277 0.2354 -0.1821 0.030 Uiso 1 1 calc R
C31 C -0.35671(18) 0.37055(14) -0.31483(17) 0.0256(6) Uani 1 1 d .

loop_
_atom_site_aniso_label
_atom_site_aniso_U_11
_atom_site_aniso_U_22
_atom_site_aniso_U_33
_atom_site_aniso_U_23
_atom_site_aniso_U_13
_atom_site_aniso_U_12
Pr1 0.01190(6) 0.01029(7) 0.01285(7) 0.00114(5) 0.00355(4) 0.00135(4)
Br2 0.02995(14) 0.02545(14) 0.01906(14) 0.00754(10) 0.00807(10) 0.01306(11)
Cu1 0.01318(14) 0.01767(16) 0.02696(18) 0.00316(13) 0.00693(12) 0.00259(11)
F26 0.0266(9) 0.0494(11) 0.0302(10) 0.0028(8) 0.0011(7) 0.0042(8)
F30 0.0153(8) 0.0303(9) 0.0605(12) -0.0004(8) -0.0033(7) -0.0060(7)
F29 0.0282(9) 0.0278(9) 0.0476(11) 0.0106(8) -0.0022(8) 0.0019(7)
F28 0.0345(10) 0.0349(10) 0.0554(12) -0.0139(9) -0.0018(9) 0.0196(8)
F18 0.0528(12) 0.0487(12) 0.0268(10) 0.0147(8) 0.0125(8) 0.0162(9)
F4 0.0427(11) 0.0250(9) 0.0551(12) -0.0110(8) 0.0146(9) -0.0143(8)
F6 0.1104(19) 0.0267(10) 0.0343(12) -0.0069(8) 0.0289(11) -0.0064(11)
F5 0.0356(11) 0.0345(11) 0.0965(18) -0.0290(11) -0.0066(11) 0.0141(9)
F25 0.0532(14) 0.110(2) 0.0457(14) 0.0096(13) 0.0140(11) -0.0391(14)
F15 0.0519(13) 0.0964(18) 0.0418(12) 0.0057(11) 0.0182(10) 0.0503(13)
F27 0.0678(16) 0.128(2) 0.0385(13) -0.0223(14) 0.0036(11) 0.0593(16)
F17 0.0880(16) 0.0197(9) 0.0263(10) 0.0060(7) 0.0044(9) 0.0174(9)
F16 0.0382(11) 0.0518(12) 0.0403(11) 0.0049(9) -0.0177(8) 0.0081(9)
F23 0.0260(11) 0.0761(17) 0.116(2) 0.0021(15) -0.0051(12) -0.0182(11)
F19 0.0188(8) 0.0265(9) 0.0400(10) -0.0064(7) -0.0026(7) 0.0025(6)
F8 0.0218(9) 0.0665(13) 0.0389(11) 0.0161(9) 0.0121(8) -0.0001(8)
F24 0.0467(13) 0.0859(18) 0.100(2) -0.0188(15) 0.0504(14) -0.0122(12)
F22 0.0385(13) 0.093(2) 0.186(3) 0.090(2) 0.0487(17) 0.0060(13)
F2 0.0215(8) 0.0406(10) 0.0386(10) -0.0004(8) 0.0110(7) -0.0027(7)
F20 0.0351(9) 0.0278(9) 0.0235(9) -0.0024(7) 0.0111(7) 0.0111(7)
F7 0.0252(9) 0.0575(13) 0.0432(12) -0.0165(9) 0.0024(8) -0.0084(8)
F12 0.0414(10) 0.0247(9) 0.0544(12) 0.0121(8) 0.0286(9) 0.0024(7)
F13 0.0772(14) 0.0314(10) 0.0284(10) 0.0075(8) 0.0307(9) 0.0166(9)
F1 0.0445(10) 0.0257(9) 0.0202(8) -0.0015(6) 0.0031(7) -0.0099(7)
F10 0.0464(11) 0.0336(10) 0.0585(13) 0.0290(9) 0.0142(9) 0.0157(8)
F21 0.0288(8) 0.0233(8) 0.0429(10) 0.0147(7) 0.0142(7) 0.0029(7)
F3 0.0543(11) 0.0154(8) 0.0263(9) 0.0068(6) 0.0179(8) 0.0012(7)
F9 0.0209(9) 0.0444(12) 0.0643(14) 0.0118(9) 0.0060(8) 0.0151(8)
F11 0.0813(15) 0.0182(9) 0.0455(12) -0.0080(8) 0.0273(10) -0.0044(9)
F14 0.108(2) 0.0478(13) 0.0456(13) -0.0268(10) 0.0378(13) -0.0333(13)
O1 0.0187(8) 0.0211(9) 0.0115(9) -0.0014(7) 0.0079(7) 0.0003(7)
O13 0.0158(9) 0.0200(9) 0.0339(11) 0.0035(8) 0.0072(8) 0.0032(7)
O9 0.0157(8) 0.0157(9) 0.0276(10) 0.0005(7) 0.0072(7) -0.0002(7)
O4 0.0168(8) 0.0148(9) 0.0217(10) 0.0006(7) 0.0016(7) -0.0014(7)
O10 0.0174(9) 0.0187(10) 0.0366(11) 0.0066(8) 0.0112(8) 0.0021(7)
O7 0.0177(8) 0.0176(9) 0.0179(9) 0.0016(7) 0.0054(7) 0.0050(7)
O6 0.0198(8) 0.0147(8) 0.0176(9) 0.0020(7) 0.0042(7) 0.0017(7)
O2 0.0194(9) 0.0201(9) 0.0102(8) 0.0017(7) 0.0041(6) -0.0016(7)
O5 0.0159(8) 0.0197(9) 0.0183(9) 0.0036(7) 0.0044(7) 0.0032(7)
O8 0.0178(8) 0.0158(9) 0.0174(9) -0.0002(7) 0.0030(7) 0.0034(7)
O12 0.0142(9) 0.0293(11) 0.0303(11) -0.0013(8) 0.0036(7) 0.0051(7)
O11 0.0154(9) 0.0211(10) 0.0513(14) 0.0023(9) 0.0064(8) -0.0005(7)
O3 0.0208(9) 0.0153(9) 0.0237(10) 0.0058(7) 0.0094(7) 0.0012(7)
N1 0.0135(9) 0.0147(10) 0.0114(10) 0.0001(7) 0.0041(7) 0.0004(7)
N2 0.0134(9) 0.0137(10) 0.0113(10) -0.0002(7) 0.0027(7) -0.0001(7)
N3 0.0137(10) 0.0157(10) 0.0189(11) 0.0004(8) 0.0040(8) 0.0011(8)
C7 0.0152(11) 0.0174(12) 0.0141(12) 0.0015(9) 0.0051(9) 0.0034(9)
C9 0.0208(13) 0.0380(16) 0.0156(13) 0.0049(11) 0.0046(10) 0.0113(11)
C10 0.0266(14) 0.0153(13) 0.0357(16) 0.0033(11) 0.0128(12) 0.0007(10)
C27 0.0297(14) 0.0189(13) 0.0193(14) 0.0006(10) 0.0021(11) 0.0071(11)
C35 0.0166(12) 0.0269(15) 0.0350(17) -0.0068(12) 0.0052(11) 0.0032(11)
C36 0.0123(11) 0.0137(12) 0.0389(16) -0.0010(11) 0.0039(11) -0.0020(9)
C34 0.0179(12) 0.0247(14) 0.0323(16) -0.0065(11) 0.0053(11) -0.0002(10)
C37 0.0166(12) 0.0178(13) 0.0422(18) -0.0050(12) 0.0018(11) 0.0003(10)
C17 0.0274(14) 0.0190(14) 0.0315(16) -0.0016(11) 0.0066(11) -0.0023(11)
C33 0.0232(15) 0.056(2) 0.0333(18) -0.0056(15) 0.0060(12) 0.0060(14)
C32 0.0219(16) 0.0362(19) 0.091(3) 0.0139(19) 0.0187(18) -0.0013(14)
C13 0.0241(13) 0.0150(12) 0.0245(14) 0.0014(10) 0.0065(11) -0.0015(10)
C19 0.0174(12) 0.0274(14) 0.0125(12) -0.0009(10) 0.0050(9) 0.0045(10)
C21 0.0280(13) 0.0156(12) 0.0107(12) 0.0016(9) 0.0095(10) 0.0060(10)
C8 0.0138(11) 0.0154(12) 0.0134(12) 0.0014(9) 0.0024(9) 0.0036(9)
C20 0.0229(13) 0.0229(13) 0.0159(13) 0.0033(10) 0.0048(10) 0.0095(10)
C3 0.0207(12) 0.0145(12) 0.0142(12) -0.0007(9) 0.0015(9) 0.0035(9)
C30 0.0182(12) 0.0172(13) 0.0277(15) -0.0009(10) 0.0070(10) -0.0049(9)
C2 0.0165(11) 0.0155(12) 0.0161(12) -0.0020(9) 0.0047(9) 0.0003(9)
C12 0.0225(13) 0.0219(13) 0.0174(13) -0.0033(10) 0.0066(10) 0.0055(10)
C6 0.0136(11) 0.0114(11) 0.0127(12) 0.0003(9) 0.0027(8) -0.0019(8)
C29 0.0190(12) 0.0168(12) 0.0174(13) -0.0035(10) 0.0040(9) -0.0030(9)
C16 0.0173(12) 0.0171(13) 0.0242(14) -0.0004(10) 0.0023(10) -0.0013(9)
C14 0.0157(12) 0.0188(13) 0.0230(14) 0.0052(10) 0.0034(10) 0.0009(9)
C5 0.0149(11) 0.0152(12) 0.0177(13) 0.0008(9) 0.0022(9) 0.0009(9)
C28 0.0197(12) 0.0178(13) 0.0201(13) 0.0005(10) 0.0065(10) -0.0032(10)
C4 0.0165(11) 0.0162(12) 0.0174(13) -0.0020(9) 0.0028(9) 0.0047(9)
C24 0.0184(12) 0.0205(13) 0.0219(14) -0.0003(10) 0.0064(10) 0.0021(10)
C22 0.0352(16) 0.0190(14) 0.0305(16) 0.0071(11) 0.0137(12) 0.0079(11)
C1 0.0140(11) 0.0128(11) 0.0158(12) -0.0038(9) 0.0036(9) -0.0006(9)
C18 0.0176(13) 0.0342(16) 0.0268(15) 0.0031(12) 0.0060(11) 0.0042(11)
C25 0.0225(13) 0.0210(13) 0.0215(14) 0.0011(10) 0.0053(10) 0.0080(10)
C15 0.0267(14) 0.0176(13) 0.0242(14) 0.0042(10) 0.0076(11) 0.0007(10)
C26 0.0186(12) 0.0187(13) 0.0202(13) 0.0035(10) 0.0000(10) 0.0012(10)
C23 0.0305(14) 0.0217(14) 0.0241(15) 0.0014(11) 0.0104(11) 0.0078(11)
C11 0.0145(11) 0.0221(13) 0.0229(14) 0.0007(10) 0.0035(10) -0.0019(10)
C31 0.0158(12) 0.0245(15) 0.0370(17) -0.0018(12) 0.0064(11) -0.0049(10)

loop_
_atom_type_symbol
_atom_type_description
_atom_type_scat_dispersion_real
_atom_type_scat_dispersion_imag
_atom_type_scat_source
C C 0.0033 0.0016 'International Tables Vol C Tables 4.2.6.8 and 6.1.1.4'
H H 0.0000 0.0000 'International Tables Vol C Tables 4.2.6.8 and 6.1.1.4'
Br Br -0.2901 2.4595 'International Tables Vol C Tables 4.2.6.8 and 6.1.1.4'
Cu Cu 0.3201 1.2651 'International Tables Vol C Tables 4.2.6.8 and 6.1.1.4'
F F 0.0171 0.0103 'International Tables Vol C Tables 4.2.6.8 and 6.1.1.4'
N N 0.0061 0.0033 'International Tables Vol C Tables 4.2.6.8 and 6.1.1.4'
O O 0.0106 0.0060 'International Tables Vol C Tables 4.2.6.8 and 6.1.1.4'
Pr Pr -0.2180 2.8214 'International Tables Vol C Tables 4.2.6.8 and 6.1.1.4'

loop_
_geom_angle_atom_site_label_1
_geom_angle_atom_site_label_2
_geom_angle_atom_site_label_3
_geom_angle
_geom_angle_site_symmetry_1
_geom_angle_site_symmetry_3
O5 Pr1 O8 143.22(6) . .
O5 Pr1 O4 85.25(6) . .
O8 Pr1 O4 77.21(6) . .
O5 Pr1 O6 69.34(6) . .
O8 Pr1 O6 137.57(6) . .
O4 Pr1 O6 144.29(6) . .
O5 Pr1 O3 73.18(6) . .
O8 Pr1 O3 70.47(6) . .
O4 Pr1 O3 69.74(6) . .
O6 Pr1 O3 122.32(5) . .
O5 Pr1 O9 137.82(6) . .
O8 Pr1 O9 73.00(6) . .
O4 Pr1 O9 133.74(6) . .
O6 Pr1 O9 68.69(6) . .
O3 Pr1 O9 128.51(6) . .
O5 Pr1 O7 131.64(6) . .
O8 Pr1 O7 69.70(5) . .
O4 Pr1 O7 67.01(6) . .
O6 Pr1 O7 111.72(5) . .
O3 Pr1 O7 125.96(6) . .
O9 Pr1 O7 69.81(6) . .
O5 Pr1 O2 72.69(5) . 4_565
O8 Pr1 O2 136.12(5) . 4_565
O4 Pr1 O2 85.16(6) . 4_565
O6 Pr1 O2 63.96(5) . 4_565
O3 Pr1 O2 138.85(6) . 4_565
O9 Pr1 O2 92.46(6) . 4_565
O7 Pr1 O2 66.43(5) . 4_565
O5 Pr1 O1 90.72(6) . .
O8 Pr1 O1 81.60(5) . .
O4 Pr1 O1 137.91(6) . .
O6 Pr1 O1 69.31(5) . .
O3 Pr1 O1 69.01(6) . .
O9 Pr1 O1 70.84(6) . .
O7 Pr1 O1 136.42(5) . .
O2 Pr1 O1 133.27(5) 4_565 .
O10 Cu1 O13 176.63(8) . .
O10 Cu1 O11 90.36(8) . .
O13 Cu1 O11 87.27(8) . .
O10 Cu1 N3 89.34(8) . .
O13 Cu1 N3 92.29(8) . .
O11 Cu1 N3 164.21(9) . .
O10 Cu1 O12 93.27(8) . .
O13 Cu1 O12 89.04(7) . .
O11 Cu1 O12 88.13(8) . .
N3 Cu1 O12 107.65(8) . .
N1 O1 Pr1 140.97(13) . .
C36 O13 Cu1 123.04(18) . .
Pr1 O9 H9A 109.2 . .
Pr1 O9 H9B 109.3 . .
H9A O9 H9B 109.5 . .
C16 O4 Pr1 133.78(16) . .
C29 O10 Cu1 126.47(16) . .
C24 O7 Pr1 131.55(16) . .
C21 O6 Pr1 134.58(16) . .
N2 O2 Pr1 148.88(14) . 4_566
C19 O5 Pr1 137.31(16) . .
C26 O8 Pr1 132.27(16) . .
C34 O12 Cu1 116.07(17) . .
C31 O11 Cu1 125.13(17) . .
C14 O3 Pr1 131.33(16) . .
O1 N1 C6 125.87(19) . .
O1 N1 C7 121.93(18) . .
C6 N1 C7 111.40(18) . .
O2 N2 C6 125.5(2) . .
O2 N2 C8 121.66(18) . .
C6 N2 C8 111.95(19) . .
C5 N3 C4 119.1(2) . .
C5 N3 Cu1 118.84(17) . .
C4 N3 Cu1 121.92(16) . .
N1 C7 C9 111.03(19) . .
N1 C7 C10 105.48(19) . .
C9 C7 C10 110.7(2) . .
N1 C7 C8 99.77(18) . .
C9 C7 C8 114.8(2) . .
C10 C7 C8 114.1(2) . .
C7 C9 H9C 109.5 . .
C7 C9 H9D 109.5 . .
H9C C9 H9D 109.5 . .
C7 C9 H9E 109.5 . .
H9C C9 H9E 109.5 . .
H9D C9 H9E 109.5 . .
C7 C10 H10A 109.5 . .
C7 C10 H10B 109.5 . .
H10A C10 H10B 109.5 . .
C7 C10 H10C 109.5 . .
H10A C10 H10C 109.5 . .
H10B C10 H10C 109.5 . .
F17 C27 F16 107.7(2) . .
F17 C27 F18 106.9(2) . .
F16 C27 F18 105.7(2) . .
F17 C27 C26 113.2(2) . .
F16 C27 C26 111.2(2) . .
F18 C27 C26 111.8(2) . .
C36 C35 C34 123.5(2) . .
C36 C35 H35 118.3 . .
C34 C35 H35 118.3 . .
O13 C36 C35 129.5(2) . .
O13 C36 C37 112.8(2) . .
C35 C36 C37 117.6(2) . .
O12 C34 C35 128.2(3) . .
O12 C34 C33 114.6(3) . .
C35 C34 C33 117.0(2) . .
F29 C37 F28 107.5(2) . .
F29 C37 F30 107.0(2) . .
F28 C37 F30 107.5(2) . .
F29 C37 C36 112.1(2) . .
F28 C37 C36 112.9(2) . .
F30 C37 C36 109.6(2) . .
F4 C17 F5 106.7(2) . .
F4 C17 F6 106.2(2) . .
F5 C17 F6 107.5(2) . .
F4 C17 C16 113.1(2) . .
F5 C17 C16 110.9(2) . .
F6 C17 C16 112.0(2) . .
F27 C33 F26 107.6(3) . .
F27 C33 F25 106.7(3) . .
F26 C33 F25 106.0(3) . .
F27 C33 C34 114.1(3) . .
F26 C33 C34 112.1(2) . .
F25 C33 C34 109.9(3) . .
F22 C32 F24 114.0(4) . .
F22 C32 F23 104.8(3) . .
F24 C32 F23 103.7(3) . .
F22 C32 C31 113.8(3) . .
F24 C32 C31 110.8(3) . .
F23 C32 C31 108.9(3) . .
F3 C13 F2 106.7(2) . .
F3 C13 F1 107.1(2) . .
F2 C13 F1 106.6(2) . .
F3 C13 C14 113.7(2) . .
F2 C13 C14 110.3(2) . .
F1 C13 C14 112.0(2) . .
O5 C19 C20 127.7(2) . .
O5 C19 C18 113.4(2) . .
C20 C19 C18 118.9(2) . .
O6 C21 C20 128.5(2) . .
O6 C21 C22 113.1(2) . .
C20 C21 C22 118.3(2) . .
C12 C8 N2 110.56(19) . .
C12 C8 C11 111.1(2) . .
N2 C8 C11 106.46(19) . .
C12 C8 C7 115.0(2) . .
N2 C8 C7 99.76(17) . .
C11 C8 C7 113.1(2) . .
C19 C20 C21 120.9(2) . .
C19 C20 H20 119.5 . .
C21 C20 H20 119.5 . .
C4 C3 C2 121.6(2) . .
C4 C3 Br2 118.42(18) . .
C2 C3 Br2 119.99(19) . .
C29 C30 C31 120.4(2) . .
C29 C30 H30 119.8 . .
C31 C30 H30 119.8 . .
C3 C2 C1 117.1(2) . .
C3 C2 H2 121.4 . .
C1 C2 H2 121.4 . .
C8 C12 H12A 109.5 . .
C8 C12 H12B 109.5 . .
H12A C12 H12B 109.5 . .
C8 C12 H12C 109.5 . .
H12A C12 H12C 109.5 . .
H12B C12 H12C 109.5 . .
N1 C6 N2 108.2(2) . .
N1 C6 C1 125.9(2) . .
N2 C6 C1 125.7(2) . .
O10 C29 C30 127.2(2) . .
O10 C29 C28 112.5(2) . .
C30 C29 C28 120.3(2) . .
O4 C16 C15 127.1(2) . .
O4 C16 C17 117.0(2) . .
C15 C16 C17 115.9(2) . .
O3 C14 C15 129.0(2) . .
O3 C14 C13 113.8(2) . .
C15 C14 C13 117.1(2) . .
N3 C5 C1 122.9(2) . .
N3 C5 H5 118.6 . .
C1 C5 H5 118.6 . .
F20 C28 F21 107.9(2) . .
F20 C28 F19 107.0(2) . .
F21 C28 F19 107.0(2) . .
F20 C28 C29 110.7(2) . .
F21 C28 C29 113.3(2) . .
F19 C28 C29 110.7(2) . .
N3 C4 C3 120.6(2) . .
N3 C4 H4 119.7 . .
C3 C4 H4 119.7 . .
O7 C24 C25 128.4(2) . .
O7 C24 C23 115.9(2) . .
C25 C24 C23 115.6(2) . .
F12 C22 F11 107.8(2) . .
F12 C22 F10 107.1(2) . .
F11 C22 F10 107.0(2) . .
F12 C22 C21 111.1(2) . .
F11 C22 C21 110.0(2) . .
F10 C22 C21 113.5(2) . .
C5 C1 C2 118.8(2) . .
C5 C1 C6 117.5(2) . .
C2 C1 C6 123.5(2) . .
F8 C18 F9 107.3(2) . .
F8 C18 F7 106.9(2) . .
F9 C18 F7 107.1(2) . .
F8 C18 C19 110.8(2) . .
F9 C18 C19 113.6(2) . .
F7 C18 C19 110.8(2) . .
C26 C25 C24 121.6(2) . .
C26 C25 H25 119.2 . .
C24 C25 H25 119.2 . .
C14 C15 C16 121.7(2) . .
C14 C15 H15 119.1 . .
C16 C15 H15 119.1 . .
O8 C26 C25 128.4(2) . .
O8 C26 C27 115.0(2) . .
C25 C26 C27 116.5(2) . .
F13 C23 F15 106.4(2) . .
F13 C23 F14 107.1(2) . .
F15 C23 F14 106.8(2) . .
F13 C23 C24 112.6(2) . .
F15 C23 C24 113.2(2) . .
F14 C23 C24 110.3(2) . .
C8 C11 H11A 109.5 . .
C8 C11 H11B 109.5 . .
H11A C11 H11B 109.5 . .
C8 C11 H11C 109.5 . .
H11A C11 H11C 109.5 . .
H11B C11 H11C 109.5 . .
O11 C31 C30 128.4(2) . .
O11 C31 C32 112.7(2) . .
C30 C31 C32 118.9(3) . .

loop_
_geom_bond_atom_site_label_1
_geom_bond_atom_site_label_2
_geom_bond_distance
_geom_bond_site_symmetry_2
Pr1 O5 2.4343(17) .
Pr1 O8 2.4514(16) .
Pr1 O4 2.4570(17) .
Pr1 O6 2.4872(17) .
Pr1 O3 2.4896(16) .
Pr1 O9 2.5095(17) .
Pr1 O7 2.5160(17) .
Pr1 O2 2.5634(17) 4_565
Pr1 O1 2.5849(17) .
Br2 C3 1.893(2) .
Cu1 O10 1.9354(18) .
Cu1 O13 1.9404(18) .
Cu1 O11 1.9586(19) .
Cu1 N3 2.007(2) .
Cu1 O12 2.212(2) .
F26 C33 1.335(3) .
F30 C37 1.334(3) .
F29 C37 1.327(3) .
F28 C37 1.331(3) .
F18 C27 1.335(3) .
F4 C17 1.323(3) .
F6 C17 1.331(3) .
F5 C17 1.331(3) .
F25 C33 1.338(4) .
F15 C23 1.319(3) .
F27 C33 1.322(4) .
F17 C27 1.330(3) .
F16 C27 1.333(3) .
F23 C32 1.362(5) .
F19 C28 1.343(3) .
F8 C18 1.326(3) .
F24 C32 1.324(4) .
F22 C32 1.276(4) .
F2 C13 1.338(3) .
F20 C28 1.328(3) .
F7 C18 1.335(3) .
F12 C22 1.322(3) .
F13 C23 1.316(3) .
F1 C13 1.338(3) .
F10 C22 1.337(3) .
F21 C28 1.329(3) .
F3 C13 1.332(3) .
F9 C18 1.329(3) .
F11 C22 1.332(3) .
F14 C23 1.325(3) .
O1 N1 1.288(2) .
O13 C36 1.258(3) .
O9 H9A 0.8503 .
O9 H9B 0.8502 .
O4 C16 1.240(3) .
O10 C29 1.263(3) .
O7 C24 1.237(3) .
O6 C21 1.251(3) .
O2 N2 1.281(3) .
O2 Pr1 2.5634(17) 4_566
O5 C19 1.258(3) .
O8 C26 1.256(3) .
O12 C34 1.254(3) .
O11 C31 1.246(3) .
O3 C14 1.254(3) .
N1 C6 1.346(3) .
N1 C7 1.507(3) .
N2 C6 1.348(3) .
N2 C8 1.507(3) .
N3 C5 1.335(3) .
N3 C4 1.348(3) .
C7 C9 1.511(3) .
C7 C10 1.527(3) .
C7 C8 1.552(3) .
C9 H9C 0.9600 .
C9 H9D 0.9600 .
C9 H9E 0.9600 .
C10 H10A 0.9600 .
C10 H10B 0.9600 .
C10 H10C 0.9600 .
C27 C26 1.524(3) .
C35 C36 1.385(4) .
C35 C34 1.399(4) .
C35 H35 0.9300 .
C36 C37 1.539(4) .
C34 C33 1.531(4) .
C17 C16 1.532(4) .
C32 C31 1.534(4) .
C13 C14 1.534(4) .
C19 C20 1.387(4) .
C19 C18 1.538(4) .
C21 C20 1.398(4) .
C21 C22 1.534(4) .
C8 C12 1.506(3) .
C8 C11 1.524(3) .
C20 H20 0.9300 .
C3 C4 1.377(3) .
C3 C2 1.387(3) .
C30 C29 1.383(3) .
C30 C31 1.395(4) .
C30 H30 0.9300 .
C2 C1 1.396(3) .
C2 H2 0.9300 .
C12 H12A 0.9600 .
C12 H12B 0.9600 .
C12 H12C 0.9600 .
C6 C1 1.465(3) .
C29 C28 1.521(3) .
C16 C15 1.396(4) .
C14 C15 1.394(4) .
C5 C1 1.391(3) .
C5 H5 0.9300 .
C4 H4 0.9300 .
C24 C25 1.402(4) .
C24 C23 1.535(4) .
C25 C26 1.388(4) .
C25 H25 0.9300 .
C15 H15 0.9300 .
C11 H11A 0.9600 .
C11 H11B 0.9600 .
C11 H11C 0.9600 .

loop_
_geom_torsion_atom_site_label_1
_geom_torsion_atom_site_label_2
_geom_torsion_atom_site_label_3
_geom_torsion_atom_site_label_4
_geom_torsion
_geom_torsion_site_symmetry_1
O5 Pr1 O1 N1 55.1(2) .
O8 Pr1 O1 N1 -88.8(2) .
O4 Pr1 O1 N1 -28.7(3) .
O6 Pr1 O1 N1 122.6(2) .
O3 Pr1 O1 N1 -16.6(2) .
O9 Pr1 O1 N1 -163.7(2) .
O7 Pr1 O1 N1 -137.2(2) .
O2 Pr1 O1 N1 121.7(2) 4_565
O10 Cu1 O13 C36 -103.3(14) .
O11 Cu1 O13 C36 -58.0(2) .
N3 Cu1 O13 C36 137.8(2) .
O12 Cu1 O13 C36 30.13(19) .
O5 Pr1 O4 C16 -101.6(2) .
O8 Pr1 O4 C16 45.8(2) .
O6 Pr1 O4 C16 -145.4(2) .
O3 Pr1 O4 C16 -27.8(2) .
O9 Pr1 O4 C16 96.6(2) .
O7 Pr1 O4 C16 119.0(2) .
O2 Pr1 O4 C16 -174.6(2) 4_565
O1 Pr1 O4 C16 -15.8(3) .
O13 Cu1 O10 C29 58.5(14) .
O11 Cu1 O10 C29 13.3(2) .
N3 Cu1 O10 C29 177.5(2) .
O12 Cu1 O10 C29 -74.8(2) .
O5 Pr1 O7 C24 -118.9(2) .
O8 Pr1 O7 C24 25.5(2) .
O4 Pr1 O7 C24 -58.8(2) .
O6 Pr1 O7 C24 159.9(2) .
O3 Pr1 O7 C24 -19.3(2) .
O9 Pr1 O7 C24 104.2(2) .
O2 Pr1 O7 C24 -153.6(2) 4_565
O1 Pr1 O7 C24 77.6(2) .
O5 Pr1 O6 C21 -13.5(2) .
O8 Pr1 O6 C21 -162.37(19) .
O4 Pr1 O6 C21 34.0(3) .
O3 Pr1 O6 C21 -66.3(2) .
O9 Pr1 O6 C21 170.7(2) .
O7 Pr1 O6 C21 114.4(2) .
O2 Pr1 O6 C21 66.7(2) 4_565
O1 Pr1 O6 C21 -112.5(2) .
O8 Pr1 O5 C19 154.9(2) .
O4 Pr1 O5 C19 -143.9(2) .
O6 Pr1 O5 C19 10.5(2) .
O3 Pr1 O5 C19 145.8(2) .
O9 Pr1 O5 C19 16.4(3) .
O7 Pr1 O5 C19 -90.7(2) .
O2 Pr1 O5 C19 -57.5(2) 4_565
O1 Pr1 O5 C19 78.0(2) .
O5 Pr1 O8 C26 104.7(2) .
O4 Pr1 O8 C26 41.2(2) .
O6 Pr1 O8 C26 -129.1(2) .
O3 Pr1 O8 C26 113.9(2) .
O9 Pr1 O8 C26 -103.0(2) .
O7 Pr1 O8 C26 -28.8(2) .
O2 Pr1 O8 C26 -27.7(2) 4_565
O1 Pr1 O8 C26 -175.4(2) .
O10 Cu1 O12 C34 145.5(2) .
O13 Cu1 O12 C34 -32.0(2) .
O11 Cu1 O12 C34 55.3(2) .
N3 Cu1 O12 C34 -124.2(2) .
O10 Cu1 O11 C31 -14.2(2) .
O13 Cu1 O11 C31 168.2(2) .
N3 Cu1 O11 C31 -103.1(4) .
O12 Cu1 O11 C31 79.0(2) .
O5 Pr1 O3 C14 115.1(2) .
O8 Pr1 O3 C14 -59.1(2) .
O4 Pr1 O3 C14 24.0(2) .
O6 Pr1 O3 C14 166.2(2) .
O9 Pr1 O3 C14 -106.4(2) .
O7 Pr1 O3 C14 -14.6(2) .
O2 Pr1 O3 C14 80.0(2) 4_565
O1 Pr1 O3 C14 -147.4(2) .
Pr1 O1 N1 C6 92.5(3) .
Pr1 O1 N1 C7 -98.7(2) .
Pr1 O2 N2 C6 108.3(3) 4_566
Pr1 O2 N2 C8 -83.1(3) 4_566
O10 Cu1 N3 C5 22.35(19) .
O13 Cu1 N3 C5 -160.60(19) .
O11 Cu1 N3 C5 111.3(3) .
O12 Cu1 N3 C5 -70.87(19) .
O10 Cu1 N3 C4 -152.83(19) .
O13 Cu1 N3 C4 24.22(19) .
O11 Cu1 N3 C4 -63.9(4) .
O12 Cu1 N3 C4 113.95(19) .
O1 N1 C7 C9 41.3(3) .
C6 N1 C7 C9 -148.4(2) .
O1 N1 C7 C10 -78.7(2) .
C6 N1 C7 C10 91.6(2) .
O1 N1 C7 C8 162.77(19) .
C6 N1 C7 C8 -26.9(2) .
Cu1 O13 C36 C35 -20.6(4) .
Cu1 O13 C36 C37 155.93(16) .
C34 C35 C36 O13 -0.8(5) .
C34 C35 C36 C37 -177.2(2) .
Cu1 O12 C34 C35 25.0(4) .
Cu1 O12 C34 C33 -150.7(2) .
C36 C35 C34 O12 -4.5(5) .
C36 C35 C34 C33 171.1(3) .
O13 C36 C37 F29 35.6(3) .
C35 C36 C37 F29 -147.4(2) .
O13 C36 C37 F28 157.2(2) .
C35 C36 C37 F28 -25.8(3) .
O13 C36 C37 F30 -83.1(3) .
C35 C36 C37 F30 93.9(3) .
O12 C34 C33 F27 -156.8(3) .
C35 C34 C33 F27 26.9(4) .
O12 C34 C33 F26 -34.3(4) .
C35 C34 C33 F26 149.5(3) .
O12 C34 C33 F25 83.3(3) .
C35 C34 C33 F25 -92.9(3) .
Pr1 O5 C19 C20 -4.8(4) .
Pr1 O5 C19 C18 176.15(16) .
Pr1 O6 C21 C20 11.5(4) .
Pr1 O6 C21 C22 -172.88(16) .
O2 N2 C8 C12 45.2(3) .
C6 N2 C8 C12 -144.8(2) .
O2 N2 C8 C11 -75.5(2) .
C6 N2 C8 C11 94.5(2) .
O2 N2 C8 C7 166.67(19) .
C6 N2 C8 C7 -23.3(2) .
N1 C7 C8 C12 145.8(2) .
C9 C7 C8 C12 -95.5(3) .
C10 C7 C8 C12 33.8(3) .
N1 C7 C8 N2 27.5(2) .
C9 C7 C8 N2 146.2(2) .
C10 C7 C8 N2 -84.4(2) .
N1 C7 C8 C11 -85.2(2) .
C9 C7 C8 C11 33.5(3) .
C10 C7 C8 C11 162.9(2) .
O5 C19 C20 C21 -5.4(4) .
C18 C19 C20 C21 173.6(2) .
O6 C21 C20 C19 1.8(4) .
C22 C21 C20 C19 -173.6(2) .
C4 C3 C2 C1 2.4(4) .
Br2 C3 C2 C1 -178.40(17) .
O1 N1 C6 N2 -176.79(19) .
C7 N1 C6 N2 13.4(3) .
O1 N1 C6 C1 8.7(4) .
C7 N1 C6 C1 -161.1(2) .
O2 N2 C6 N1 176.9(2) .
C8 N2 C6 N1 7.3(3) .
O2 N2 C6 C1 -8.6(4) .
C8 N2 C6 C1 -178.2(2) .
Cu1 O10 C29 C30 -6.2(4) .
Cu1 O10 C29 C28 175.29(16) .
C31 C30 C29 O10 -5.5(4) .
C31 C30 C29 C28 172.8(2) .
Pr1 O4 C16 C15 21.7(4) .
Pr1 O4 C16 C17 -159.25(17) .
F4 C17 C16 O4 -133.8(3) .
F5 C17 C16 O4 106.3(3) .
F6 C17 C16 O4 -13.8(3) .
F4 C17 C16 C15 45.3(3) .
F5 C17 C16 C15 -74.6(3) .
F6 C17 C16 C15 165.3(2) .
Pr1 O3 C14 C15 -15.3(4) .
Pr1 O3 C14 C13 167.94(15) .
F3 C13 C14 O3 -165.3(2) .
F2 C13 C14 O3 74.8(3) .
F1 C13 C14 O3 -43.7(3) .
F3 C13 C14 C15 17.5(3) .
F2 C13 C14 C15 -102.3(3) .
F1 C13 C14 C15 139.1(2) .
C4 N3 C5 C1 2.7(4) .
Cu1 N3 C5 C1 -172.66(18) .
O10 C29 C28 F20 61.4(3) .
C30 C29 C28 F20 -117.1(3) .
O10 C29 C28 F21 -177.2(2) .
C30 C29 C28 F21 4.2(3) .
O10 C29 C28 F19 -57.1(3) .
C30 C29 C28 F19 124.3(3) .
C5 N3 C4 C3 -1.4(4) .
Cu1 N3 C4 C3 173.77(18) .
C2 C3 C4 N3 -1.1(4) .
Br2 C3 C4 N3 179.63(18) .
Pr1 O7 C24 C25 -17.9(4) .
Pr1 O7 C24 C23 160.49(17) .
O6 C21 C22 F12 43.6(3) .
C20 C21 C22 F12 -140.3(2) .
O6 C21 C22 F11 -75.7(3) .
C20 C21 C22 F11 100.4(3) .
O6 C21 C22 F10 164.4(2) .
C20 C21 C22 F10 -19.5(3) .
N3 C5 C1 C2 -1.3(4) .
N3 C5 C1 C6 173.3(2) .
C3 C2 C1 C5 -1.2(3) .
C3 C2 C1 C6 -175.5(2) .
N1 C6 C1 C5 27.0(3) .
N2 C6 C1 C5 -146.6(2) .
N1 C6 C1 C2 -158.6(2) .
N2 C6 C1 C2 27.8(4) .
O5 C19 C18 F8 45.6(3) .
C20 C19 C18 F8 -133.5(3) .
O5 C19 C18 F9 166.6(2) .
C20 C19 C18 F9 -12.6(4) .
O5 C19 C18 F7 -72.9(3) .
C20 C19 C18 F7 108.0(3) .
O7 C24 C25 C26 -3.4(4) .
C23 C24 C25 C26 178.2(2) .
O3 C14 C15 C16 -7.0(4) .
C13 C14 C15 C16 169.7(2) .
O4 C16 C15 C14 4.2(4) .
C17 C16 C15 C14 -174.8(2) .
Pr1 O8 C26 C25 24.9(4) .
Pr1 O8 C26 C27 -157.34(17) .
C24 C25 C26 O8 0.3(4) .
C24 C25 C26 C27 -177.5(2) .
F17 C27 C26 O8 150.5(2) .
F16 C27 C26 O8 -88.1(3) .
F18 C27 C26 O8 29.8(3) .
F17 C27 C26 C25 -31.4(3) .
F16 C27 C26 C25 90.0(3) .
F18 C27 C26 C25 -152.2(2) .
O7 C24 C23 F13 18.9(4) .
C25 C24 C23 F13 -162.5(2) .
O7 C24 C23 F15 139.6(3) .
C25 C24 C23 F15 -41.8(3) .
O7 C24 C23 F14 -100.8(3) .
C25 C24 C23 F14 77.9(3) .
Cu1 O11 C31 C30 8.4(4) .
Cu1 O11 C31 C32 -172.9(2) .
C29 C30 C31 O11 4.2(5) .
C29 C30 C31 C32 -174.4(3) .
F22 C32 C31 O11 -175.7(4) .
F24 C32 C31 O11 54.3(4) .
F23 C32 C31 O11 -59.2(4) .
F22 C32 C31 C30 3.1(5) .
F24 C32 C31 C30 -126.9(3) .
F23 C32 C31 C30 119.6(3) .
